data_7036960
loop_
_publ_author_name
'Wu, Kui'
'Su, Xin'
'Yang, Zhihua'
'Pan, Shilie'

_publ_section_title
;
 An investigation of new infrared nonlinear optical material: BaCdSnSe4,
 and three new related centrosymmetric compounds: Ba2SnSe4, Mg2GeSe4, and
 Ba2Ge2S6.
;
_journal_issue 46
_journal_name_full 'Dalton transactions (Cambridge, England : 2003)'
_journal_page_first 19856
_journal_page_last 19864
_journal_paper_doi 10.1039/c5dt03215f
_journal_volume 44
_journal_year 2015
_chemical_formula_sum 'Ba Cd Se4 Sn'
_chemical_formula_weight 684.27
_space_group_crystal_system orthorhombic
_space_group_IT_number 43
_space_group_name_Hall 'F 2 -2d'
_space_group_name_H-M_alt 'F d d 2'
_symmetry_space_group_name_Hall 'F 2 -2d'
_symmetry_space_group_name_H-M 'F d d 2'
_audit_creation_method SHELXL-2014/7
_audit_update_record
;
2015-10-13 deposited with the CCDC.
2015-10-28 downloaded from the CCDC.
;
_cell_angle_alpha 90
_cell_angle_beta 90
_cell_angle_gamma 90
_cell_formula_units_Z 32
_cell_length_a 22.381(14)
_cell_length_b 22.711(14)
_cell_length_c 13.588(9)
_cell_measurement_reflns_used 1133
_cell_measurement_temperature 296(2)
_cell_measurement_theta_max 27.51
_cell_measurement_theta_min 3.51
_cell_volume 6907(8)
_computing_cell_refinement 'Bruker SMART'
_computing_data_collection 'Bruker SMART'
_computing_data_reduction 'Bruker SAINT'
_computing_molecular_graphics 'SHELXL-2014/7 (Sheldrick, 2014)'
_computing_publication_material 'SHELXL-2014/7 (Sheldrick, 2014)'
_computing_structure_refinement 'SHELXL-2014/7 (Sheldrick, 2014)'
_computing_structure_solution 'Bruker SHELXTL'
_diffrn_ambient_temperature 296(2)
_diffrn_measured_fraction_theta_full 0.994
_diffrn_measured_fraction_theta_max 0.994
_diffrn_measurement_device_type 'CCD area detector'
_diffrn_measurement_method 'phi and omega scans'
_diffrn_radiation_type MoK\a
_diffrn_radiation_wavelength 0.71073
_diffrn_reflns_av_R_equivalents 0.0518
_diffrn_reflns_av_unetI/netI 0.0605
_diffrn_reflns_laue_measured_fraction_full 0.994
_diffrn_reflns_laue_measured_fraction_max 0.994
_diffrn_reflns_limit_h_max 26
_diffrn_reflns_limit_h_min -25
_diffrn_reflns_limit_k_max 26
_diffrn_reflns_limit_k_min -26
_diffrn_reflns_limit_l_max 16
_diffrn_reflns_limit_l_min -14
_diffrn_reflns_number 8593
_diffrn_reflns_point_group_measured_fraction_full 0.958
_diffrn_reflns_point_group_measured_fraction_max 0.958
_diffrn_reflns_theta_full 24.998
_diffrn_reflns_theta_max 24.998
_diffrn_reflns_theta_min 2.555
_diffrn_source 'sealed tube'
_exptl_absorpt_coefficient_mu 26.586
_exptl_absorpt_correction_T_max 0.3237
_exptl_absorpt_correction_T_min 0.1369
_exptl_absorpt_correction_type multi-scan
_exptl_absorpt_process_details SADABS
_exptl_crystal_colour orange
_exptl_crystal_density_diffrn 5.265
_exptl_crystal_description block
_exptl_crystal_F_000 9280
_exptl_crystal_size_max 0.083
_exptl_crystal_size_mid 0.067
_exptl_crystal_size_min 0.063
_refine_diff_density_max 0.893
_refine_diff_density_min -0.991
_refine_diff_density_rms 0.237
_refine_ls_abs_structure_details
;
 Classical Flack method preferred over Parsons because s.u. lower.
;
_refine_ls_abs_structure_Flack -0.03(4)
_refine_ls_extinction_coef 0.0000163(14)
_refine_ls_extinction_expression Fc^*^=kFc[1+0.001xFc^2^\l^3^/sin(2\q)]^-1/4^
_refine_ls_extinction_method 'SHELXL-2014/7 (Sheldrick 2014'
_refine_ls_goodness_of_fit_ref 0.922
_refine_ls_matrix_type full
_refine_ls_number_parameters 129
_refine_ls_number_reflns 2910
_refine_ls_number_restraints 1
_refine_ls_restrained_S_all 0.922
_refine_ls_R_factor_all 0.0681
_refine_ls_R_factor_gt 0.0346
_refine_ls_shift/su_max 0.033
_refine_ls_shift/su_mean 0.003
_refine_ls_structure_factor_coef Fsqd
_refine_ls_weighting_details 'w=1/[\s^2^(Fo^2^)] where P=(Fo^2^+2Fc^2^)/3'
_refine_ls_weighting_scheme calc
_refine_ls_wR_factor_gt 0.0594
_refine_ls_wR_factor_ref 0.0660
_reflns_Friedel_coverage 0.844
_reflns_friedel_fraction_full 0.919
_reflns_friedel_fraction_max 0.919
_reflns_number_gt 1797
_reflns_number_total 2910
_reflns_threshold_expression 'I > 2\s(I)'
_cod_data_source_file c5dt03215f2.cif
_cod_data_source_block 2
_cod_depositor_comments 'Adding full bibliography for 7036957--7036960.cif.'
_cod_original_cell_volume 6907(7)
_cod_database_code 7036960
_shelx_shelxl_version_number 2014/7
_shelx_space_group_comment
;
The symmetry employed for this shelxl refinement is uniquely defined
by the following loop, which should always be used as a source of
symmetry information in preference to the above space-group names.
They are only intended as comments.
;

loop_
_space_group_symop_operation_xyz
'x, y, z'
'-x, -y, z'
'x+1/4, -y+1/4, z+1/4'
'-x+1/4, y+1/4, z+1/4'
'x, y+1/2, z+1/2'
'-x, -y+1/2, z+1/2'
'x+1/4, -y+3/4, z+3/4'
'-x+1/4, y+3/4, z+3/4'
'x+1/2, y, z+1/2'
'-x+1/2, -y, z+1/2'
'x+3/4, -y+1/4, z+3/4'
'-x+3/4, y+1/4, z+3/4'
'x+1/2, y+1/2, z'
'-x+1/2, -y+1/2, z'
'x+3/4, -y+3/4, z+1/4'
'-x+3/4, y+3/4, z+1/4'

loop_
_atom_site_label
_atom_site_type_symbol
_atom_site_fract_x
_atom_site_fract_y
_atom_site_fract_z
_atom_site_U_iso_or_equiv
_atom_site_adp_type
_atom_site_occupancy
_atom_site_site_symmetry_order
_atom_site_calc_flag
_atom_site_refinement_flags_posn
_atom_site_refinement_flags_adp
_atom_site_refinement_flags_occupancy
Ba1 Ba 0.2500 0.2500 0.6253(4) 0.0169(7) Uani 1 2 d S T P
Ba2 Ba 0.25144(13) 0.50221(4) 0.6264(3) 0.0190(6) Uani 1 1 d . . .
Ba3 Ba 0.2500 0.7500 0.6293(4) 0.0175(6) Uani 1 2 d S T P
Sn1 Sn 0.11368(9) 0.12443(13) 0.62943(12) 0.0152(4) Uani 1 1 d . . .
Cd1 Cd 0.38742(11) 0.12439(15) 0.63031(15) 0.0241(5) Uani 1 1 d . . .
Sn2 Sn 0.18227(9) 0.37545(14) 0.33745(13) 0.0161(4) Uani 1 1 d . . .
Se1 Se 0.21116(13) 0.3767(2) 0.5149(2) 0.0164(7) Uani 1 1 d . . .
Cd2 Cd 0.17571(10) 0.62491(16) 0.41243(14) 0.0252(5) Uani 1 1 d . . .
Se2 Se 0.21819(11) 0.6258(2) 0.7464(2) 0.0170(9) Uani 1 1 d . . .
Se3 Se 0.1214(2) 0.53783(18) 0.5147(4) 0.0182(10) Uani 1 1 d . . .
Se4 Se 0.1201(2) 0.21173(18) 0.5142(3) 0.0177(11) Uani 1 1 d . . .
Se5 Se 0.28289(12) 0.6268(2) 0.5054(2) 0.0187(8) Uani 1 1 d . . .
Se6 Se 0.37198(19) 0.53782(18) 0.7620(4) 0.0182(11) Uani 1 1 d . . .
Se7 Se 0.3704(2) 0.21132(18) 0.7612(3) 0.0184(11) Uani 1 1 d . . .
Se8 Se 0.20925(12) 0.1246(2) 0.7309(2) 0.0168(8) Uani 1 1 d . . .

loop_
_atom_site_aniso_label
_atom_site_aniso_U_11
_atom_site_aniso_U_22
_atom_site_aniso_U_33
_atom_site_aniso_U_23
_atom_site_aniso_U_13
_atom_site_aniso_U_12
Ba1 0.0149(17) 0.0175(13) 0.0182(17) 0.000 0.000 0.0004(17)
Ba2 0.0175(16) 0.0138(11) 0.0257(17) 0.0010(14) -0.0004(5) 0.0024(12)
Ba3 0.0159(17) 0.0192(13) 0.0174(15) 0.000 0.000 0.0010(18)
Sn1 0.0147(9) 0.0186(9) 0.0123(9) 0.0030(14) -0.0003(8) -0.0010(13)
Cd1 0.0224(10) 0.0328(11) 0.0172(11) 0.0018(18) 0.0044(9) 0.0007(16)
Sn2 0.0155(10) 0.0172(9) 0.0156(10) 0.0002(12) -0.0017(8) -0.0011(10)
Se1 0.0182(14) 0.0180(17) 0.0129(16) 0.002(2) -0.0030(13) 0.000(2)
Cd2 0.0272(12) 0.0327(13) 0.0157(11) -0.0002(15) 0.0069(9) 0.0001(15)
Se2 0.0134(15) 0.022(2) 0.015(2) 0.000(2) 0.0020(13) 0.001(2)
Se3 0.020(2) 0.014(2) 0.021(3) -0.0022(17) -0.002(2) 0.0027(16)
Se4 0.016(2) 0.018(2) 0.020(3) -0.0002(18) -0.006(2) -0.0004(16)
Se5 0.0198(16) 0.0198(18) 0.017(2) -0.001(2) 0.0046(13) 0.002(2)
Se6 0.0122(19) 0.017(2) 0.025(3) -0.001(2) -0.005(2) -0.0010(17)
Se7 0.023(2) 0.015(2) 0.017(3) 0.0018(19) -0.003(2) -0.0009(18)
Se8 0.0180(16) 0.018(2) 0.0144(18) 0.000(2) -0.0012(15) 0.0024(18)

loop_
_atom_type_symbol
_atom_type_description
_atom_type_scat_dispersion_real
_atom_type_scat_dispersion_imag
_atom_type_scat_source
Se Se -0.0929 2.2259 'International Tables Vol C Tables 4.2.6.8 and 6.1.1.4'
Cd Cd -0.8075 1.2024 'International Tables Vol C Tables 4.2.6.8 and 6.1.1.4'
Sn Sn -0.6537 1.4246 'International Tables Vol C Tables 4.2.6.8 and 6.1.1.4'
Ba Ba -0.3244 2.2819 'International Tables Vol C Tables 4.2.6.8 and 6.1.1.4'

loop_
_geom_angle_atom_site_label_1
_geom_angle_atom_site_label_2
_geom_angle_atom_site_label_3
_geom_angle
_geom_angle_site_symmetry_1
_geom_angle_site_symmetry_3
Se8 Ba1 Se8 128.7(2) 14 .
Se8 Ba1 Se1 149.03(5) 14 14
Se8 Ba1 Se1 61.89(8) . 14
Se8 Ba1 Se1 61.89(8) 14 .
Se8 Ba1 Se1 149.03(5) . .
Se1 Ba1 Se1 127.0(2) 14 .
Se8 Ba1 Se7 76.11(11) 14 14
Se8 Ba1 Se7 76.57(12) . 14
Se1 Ba1 Se7 132.24(10) 14 14
Se1 Ba1 Se7 79.35(9) . 14
Se8 Ba1 Se7 76.57(12) 14 .
Se8 Ba1 Se7 76.11(11) . .
Se1 Ba1 Se7 79.35(9) 14 .
Se1 Ba1 Se7 132.24(10) . .
Se7 Ba1 Se7 113.8(2) 14 .
Se8 Ba1 Se4 130.45(9) 14 .
Se8 Ba1 Se4 74.73(9) . .
Se1 Ba1 Se4 78.67(12) 14 .
Se1 Ba1 Se4 78.40(12) . .
Se7 Ba1 Se4 68.05(14) 14 .
Se7 Ba1 Se4 149.30(7) . .
Se8 Ba1 Se4 74.73(9) 14 14
Se8 Ba1 Se4 130.45(9) . 14
Se1 Ba1 Se4 78.40(12) 14 14
Se1 Ba1 Se4 78.67(12) . 14
Se7 Ba1 Se4 149.30(7) 14 14
Se7 Ba1 Se4 68.05(14) . 14
Se4 Ba1 Se4 127.1(2) . 14
Se8 Ba2 Se2 125.41(18) 14 .
Se8 Ba2 Se5 152.26(14) 14 .
Se2 Ba2 Se5 64.85(9) . .
Se8 Ba2 Se1 61.86(9) 14 .
Se2 Ba2 Se1 151.40(13) . .
Se5 Ba2 Se1 123.59(17) . .
Se8 Ba2 Se6 76.27(12) 14 .
Se2 Ba2 Se6 73.06(11) . .
Se5 Ba2 Se6 84.09(10) . .
Se1 Ba2 Se6 131.88(12) . .
Se8 Ba2 Se3 128.76(12) 14 .
Se2 Ba2 Se3 79.97(10) . .
Se5 Ba2 Se3 76.00(12) . .
Se1 Ba2 Se3 76.64(13) . .
Se6 Ba2 Se3 151.45(7) . .
Se8 Ba2 Se7 74.75(10) 14 12_554
Se2 Ba2 Se7 130.14(12) . 12_554
Se5 Ba2 Se7 80.04(13) . 12_554
Se1 Ba2 Se7 77.66(11) . 12_554
Se6 Ba2 Se7 68.96(17) . 12_554
Se3 Ba2 Se7 125.8(2) . 12_554
Se8 Ba2 Se4 75.21(11) 14 4
Se2 Ba2 Se4 77.37(13) . 4
Se5 Ba2 Se4 131.45(12) . 4
Se1 Ba2 Se4 78.79(10) . 4
Se6 Ba2 Se4 113.68(17) . 4
Se3 Ba2 Se4 68.07(16) . 4
Se7 Ba2 Se4 148.04(7) 12_554 4
Se2 Ba3 Se2 122.6(2) 14_565 .
Se2 Ba3 Se5 154.85(5) 14_565 .
Se2 Ba3 Se5 64.99(9) . .
Se2 Ba3 Se5 64.99(9) 14_565 14_565
Se2 Ba3 Se5 154.85(5) . 14_565
Se5 Ba3 Se5 119.6(2) . 14_565
Se2 Ba3 Se6 128.52(9) 14_565 11_464
Se2 Ba3 Se6 80.13(9) . 11_464
Se5 Ba3 Se6 74.78(12) . 11_464
Se5 Ba3 Se6 77.85(13) 14_565 11_464
Se2 Ba3 Se6 80.13(9) 14_565 12_554
Se2 Ba3 Se6 128.52(9) . 12_554
Se5 Ba3 Se6 77.85(13) . 12_554
Se5 Ba3 Se6 74.78(12) 14_565 12_554
Se6 Ba3 Se6 123.9(2) 11_464 12_554
Se2 Ba3 Se3 77.48(12) 14_565 3_565
Se2 Ba3 Se3 72.32(11) . 3_565
Se5 Ba3 Se3 83.38(9) . 3_565
Se5 Ba3 Se3 131.34(10) 14_565 3_565
Se6 Ba3 Se3 150.24(6) 11_464 3_565
Se6 Ba3 Se3 69.03(14) 12_554 3_565
Se2 Ba3 Se3 72.32(11) 14_565 4
Se2 Ba3 Se3 77.48(12) . 4
Se5 Ba3 Se3 131.34(10) . 4
Se5 Ba3 Se3 83.39(9) 14_565 4
Se6 Ba3 Se3 69.03(14) 11_464 4
Se6 Ba3 Se3 150.24(6) 12_554 4
Se3 Ba3 Se3 114.3(2) 3_565 4
Se5 Sn1 Se7 118.13(18) 15_455 11_454
Se5 Sn1 Se4 118.35(19) 15_455 .
Se7 Sn1 Se4 101.96(13) 11_454 .
Se5 Sn1 Se8 103.76(12) 15_455 .
Se7 Sn1 Se8 107.19(17) 11_454 .
Se4 Sn1 Se8 106.64(17) . .
Se2 Cd1 Se7 124.8(2) 7_554 .
Se2 Cd1 Se4 125.33(19) 7_554 3
Se7 Cd1 Se4 93.77(12) . 3
Se2 Cd1 Se1 99.41(12) 7_554 14
Se7 Cd1 Se1 105.97(17) . 14
Se4 Cd1 Se1 105.45(17) 3 14
Se1 Sn2 Se3 120.69(19) . 8_544
Se1 Sn2 Se6 120.43(19) . 10_564
Se3 Sn2 Se6 103.07(13) 8_544 10_564
Se1 Sn2 Se2 104.04(11) . 10_564
Se3 Sn2 Se2 102.55(17) 8_544 10_564
Se6 Sn2 Se2 103.37(16) 10_564 10_564
Sn2 Se1 Cd1 110.38(14) . 14
Sn2 Se1 Ba2 121.1(2) . .
Cd1 Se1 Ba2 88.02(15) 14 .
Sn2 Se1 Ba1 119.2(2) . .
Cd1 Se1 Ba1 86.80(15) 14 .
Ba2 Se1 Ba1 117.19(13) . .
Se8 Cd2 Se6 127.9(2) 5_554 11_464
Se8 Cd2 Se3 128.3(2) 5_554 .
Se6 Cd2 Se3 94.58(12) 11_464 .
Se8 Cd2 Se5 100.85(12) 5_554 .
Se6 Cd2 Se5 98.63(16) 11_464 .
Se3 Cd2 Se5 99.74(16) . .
Sn2 Se2 Cd1 105.76(13) 10_565 15_455
Sn2 Se2 Ba3 93.14(14) 10_565 .
Cd1 Se2 Ba3 119.5(2) 15_455 .
Sn2 Se2 Ba2 91.89(15) 10_565 .
Cd1 Se2 Ba2 120.2(2) 15_455 .
Ba3 Se2 Ba2 115.73(13) . .
Sn2 Se3 Cd2 80.72(16) 4 .
Sn2 Se3 Ba2 114.98(17) 4 .
Cd2 Se3 Ba2 91.10(15) . .
Sn2 Se3 Ba3 91.75(14) 4 11_464
Cd2 Se3 Ba3 105.44(16) . 11_464
Ba2 Se3 Ba3 150.76(14) . 11_464
Sn1 Se4 Cd1 81.80(16) . 11_454
Sn1 Se4 Ba1 88.52(14) . .
Cd1 Se4 Ba1 111.26(16) 11_454 .
Sn1 Se4 Ba2 120.21(16) . 8_544
Cd1 Se4 Ba2 86.56(13) 11_454 8_544
Ba1 Se4 Ba2 148.78(14) . 8_544
Sn1 Se5 Cd2 108.77(14) 7_554 .
Sn1 Se5 Ba2 118.8(2) 7_554 .
Cd2 Se5 Ba2 91.70(15) . .
Sn1 Se5 Ba3 121.0(2) 7_554 .
Cd2 Se5 Ba3 93.02(14) . .
Ba2 Se5 Ba3 114.42(13) . .
Sn2 Se6 Cd2 81.05(16) 10_565 3_565
Sn2 Se6 Ba2 91.40(14) 10_565 .
Cd2 Se6 Ba2 105.13(15) 3_565 .
Sn2 Se6 Ba3 114.34(17) 10_565 3_565
Cd2 Se6 Ba3 92.60(15) 3_565 3_565
Ba2 Se6 Ba3 150.95(14) . 3_565
Sn1 Se7 Cd1 82.13(16) 3 .
Sn1 Se7 Ba1 119.96(17) 3 .
Cd1 Se7 Ba1 86.69(14) . .
Sn1 Se7 Ba2 88.17(14) 3 16_545
Cd1 Se7 Ba2 112.74(17) . 16_545
Ba1 Se7 Ba2 148.56(14) . 16_545
Sn1 Se8 Cd2 105.88(12) . 5_545
Sn1 Se8 Ba1 89.89(14) . .
Cd2 Se8 Ba1 119.5(2) 5_545 .
Sn1 Se8 Ba2 89.40(15) . 14
Cd2 Se8 Ba2 119.2(2) 5_545 14
Ba1 Se8 Ba2 119.04(13) . 14

loop_
_geom_bond_atom_site_label_1
_geom_bond_atom_site_label_2
_geom_bond_distance
_geom_bond_site_symmetry_2
Ba1 Se8 3.317(6) 14
Ba1 Se8 3.317(6) .
Ba1 Se1 3.360(6) 14
Ba1 Se1 3.360(6) .
Ba1 Se7 3.383(6) 14
Ba1 Se7 3.383(6) .
Ba1 Se4 3.389(5) .
Ba1 Se4 3.389(5) 14
Ba2 Se8 3.330(5) 14
Ba2 Se2 3.330(6) .
Ba2 Se5 3.347(6) .
Ba2 Se1 3.351(6) .
Ba2 Se6 3.365(6) .
Ba2 Se3 3.380(6) .
Ba2 Se7 3.397(6) 12_554
Ba2 Se4 3.428(6) 4
Ba3 Se2 3.316(6) 14_565
Ba3 Se2 3.316(6) .
Ba3 Se5 3.348(6) .
Ba3 Se5 3.348(6) 14_565
Ba3 Se6 3.390(5) 11_464
Ba3 Se6 3.390(5) 12_554
Ba3 Se3 3.393(6) 3_565
Ba3 Se3 3.393(6) 4
Sn1 Se5 2.490(4) 15_455
Sn1 Se7 2.529(5) 11_454
Sn1 Se4 2.530(5) .
Sn1 Se8 2.545(3) .
Cd1 Se2 2.565(4) 7_554
Cd1 Se7 2.684(6) .
Cd1 Se4 2.700(6) 3
Cd1 Se1 2.707(4) 14
Sn2 Se1 2.497(4) .
Sn2 Se3 2.526(5) 8_544
Sn2 Se6 2.531(5) 10_564
Sn2 Se2 2.548(3) 10_564
Se1 Cd1 2.707(4) 14
Cd2 Se8 2.578(4) 5_554
Cd2 Se6 2.684(6) 11_464
Cd2 Se3 2.705(6) .
Cd2 Se5 2.712(3) .
Se2 Sn2 2.549(3) 10_565
Se2 Cd1 2.565(4) 15_455
Se3 Sn2 2.526(5) 4
Se3 Ba3 3.393(6) 11_464
Se4 Cd1 2.700(6) 11_454
Se4 Ba2 3.428(6) 8_544
Se5 Sn1 2.490(4) 7_554
Se6 Sn2 2.531(5) 10_565
Se6 Cd2 2.684(6) 3_565
Se6 Ba3 3.390(5) 3_565
Se7 Sn1 2.529(5) 3
Se7 Ba2 3.397(6) 16_545
Se8 Cd2 2.578(4) 5_545
Se8 Ba2 3.329(5) 14
